data_4516853
loop_
_publ_author_name
'Muragishi, Kengo'
'Asahara, Haruyasu'
'Nishiwaki, Nagatoshi'

_publ_section_title
;
 Hydrohalogenation of Ethynylpyridines Involving Nucleophilic Attack of a
 Halide Ion.
;
_journal_issue 4
_journal_name_full 'ACS omega'
_journal_page_first 1265
_journal_page_last 1272
_journal_paper_doi 10.1021/acsomega.7b00133
_journal_volume 2
_journal_year 2017
_chemical_formula_moiety 'C13 H11 Br2 N'
_chemical_formula_sum 'C13 H11 Br2 N'
_chemical_formula_weight 341.04
_space_group_IT_number 14
_space_group_name_Hall '-P 2ybc'
_space_group_name_H-M_alt 'P 1 21/c 1'
_symmetry_cell_setting monoclinic
_symmetry_Int_Tables_number 14
_symmetry_space_group_name_Hall '-P 2ybc'
_symmetry_space_group_name_H-M 'P 1 21/c 1'
_atom_sites_solution_hydrogens geom
_atom_sites_solution_primary direct
_atom_sites_solution_secondary difmap
_cell_angle_alpha 90.0000
_cell_angle_beta 107.65(4)
_cell_angle_gamma 90.0000
_cell_formula_units_Z 4
_cell_length_a 7.510(5)
_cell_length_b 18.280(6)
_cell_length_c 9.683(4)
_cell_measurement_reflns_used 25
_cell_measurement_temperature 296
_cell_measurement_theta_max 14.93
_cell_measurement_theta_min 13.96
_cell_volume 1266.7(11)
_computing_cell_refinement 'MSC/AFC Diffractometer Control'
_computing_data_collection 'MSC/AFC Diffractometer Control (Rigaku, 1998)'
_computing_data_reduction 'MSC/AFC Diffractometer Control'
_computing_molecular_graphics 'CrystalStructure 4.0'
_computing_publication_material 'CrystalStructure 4.0 (Rigaku, 2010)'
_computing_structure_refinement 'SHELXL97 (Sheldrick, 2008)'
_computing_structure_solution 'SIR2002 (Burla, et al., 2003)'
_diffrn_ambient_temperature 296
_diffrn_measured_fraction_theta_full 0.999
_diffrn_measured_fraction_theta_max 0.999
_diffrn_measurement_device_type 'Rigaku AFC7R'
_diffrn_measurement_method \w-2\q
_diffrn_radiation_type 'Mo K\a'
_diffrn_radiation_wavelength 0.71069
_diffrn_reflns_av_R_equivalents 0.0350
_diffrn_reflns_limit_h_max 9
_diffrn_reflns_limit_h_min 0
_diffrn_reflns_limit_k_max 23
_diffrn_reflns_limit_k_min 0
_diffrn_reflns_limit_l_max 11
_diffrn_reflns_limit_l_min -12
_diffrn_reflns_number 3114
_diffrn_reflns_theta_full 27.49
_diffrn_reflns_theta_max 27.49
_diffrn_standards_decay_% -0.884
_diffrn_standards_interval_count 150
_diffrn_standards_number 3
_exptl_absorpt_coefficient_mu 6.390
_exptl_absorpt_correction_type none
_exptl_crystal_colour colorless
_exptl_crystal_density_diffrn 1.788
_exptl_crystal_density_method 'not measured'
_exptl_crystal_description prismatic
_exptl_crystal_F_000 664.00
_exptl_crystal_size_max 0.400
_exptl_crystal_size_mid 0.200
_exptl_crystal_size_min 0.200
_refine_diff_density_max 1.620
_refine_diff_density_min -2.300
_refine_ls_extinction_method none
_refine_ls_goodness_of_fit_ref 1.034
_refine_ls_hydrogen_treatment constr
_refine_ls_number_parameters 145
_refine_ls_number_reflns 2906
_refine_ls_number_restraints 0
_refine_ls_R_factor_gt 0.0618
_refine_ls_shift/su_max 0.000
_refine_ls_structure_factor_coef Fsqd
_refine_ls_weighting_details 'w = 1/[\s^2^(Fo^2^)+(0.1269P)^2^+0.0000P] where P=(Fo^2^+2Fc^2^)/3'
_refine_ls_weighting_scheme calc
_refine_ls_wR_factor_ref 0.1793
_reflns_number_gt 2045
_reflns_number_total 2906
_reflns_threshold_expression F^2^>2.0\s(F^2^)
_cod_data_source_file ao7b00133_si_003.cif
_cod_data_source_block 141121a___________________
_cod_original_cell_volume 1266.8(11)
_cod_database_code 4516853

loop_
_symmetry_equiv_pos_site_id
_symmetry_equiv_pos_as_xyz
1 +X,+Y,+Z
2 -X,1/2+Y,1/2-Z
3 -X,-Y,-Z
4 +X,1/2-Y,1/2+Z

loop_
_atom_site_label
_atom_site_type_symbol
_atom_site_fract_x
_atom_site_fract_y
_atom_site_fract_z
_atom_site_U_iso_or_equiv
_atom_site_adp_type
_atom_site_occupancy
_atom_site_symmetry_multiplicity
_atom_site_calc_flag
_atom_site_refinement_flags
Br1 Br 0.53213(8) -0.05809(3) 0.73455(6) 0.0469(3) Uani 1.0 4 d .
Br2 Br -0.02150(9) 0.11394(3) 0.19766(6) 0.0530(3) Uani 1.0 4 d .
N1 N 0.0963(7) -0.0533(3) 0.2828(5) 0.0435(11) Uani 1.0 4 d .
C1 C 0.3824(7) 0.0868(3) 0.7081(6) 0.0366(11) Uani 1.0 4 d .
C2 C 0.3145(8) 0.1488(3) 0.6240(6) 0.0433(12) Uani 1.0 4 d .
C3 C 0.3308(10) 0.2172(3) 0.6875(7) 0.0526(14) Uani 1.0 4 d .
C4 C 0.4132(10) 0.2249(4) 0.8349(8) 0.0560(16) Uani 1.0 4 d .
C5 C 0.4828(9) 0.1650(4) 0.9176(7) 0.0568(16) Uani 1.0 4 d .
C6 C 0.4670(9) 0.0958(4) 0.8568(6) 0.0487(13) Uani 1.0 4 d .
C7 C 0.3550(7) 0.0139(3) 0.6387(6) 0.0337(10) Uani 1.0 4 d .
C8 C 0.2242(7) -0.0010(3) 0.5133(6) 0.0350(10) Uani 1.0 4 d .
C9 C 0.1814(8) -0.0661(3) 0.4256(6) 0.0365(11) Uani 1.0 4 d .
C10 C 0.2113(8) -0.1392(3) 0.4683(7) 0.0459(13) Uani 1.0 4 d .
C11 C 0.1625(10) -0.1935(3) 0.3672(8) 0.0570(16) Uani 1.0 4 d .
C12 C 0.0814(10) -0.1779(4) 0.2227(8) 0.0622(18) Uani 1.0 4 d .
C13 C 0.0466(10) -0.1060(4) 0.1827(7) 0.0518(14) Uani 1.0 4 d .
H1 H 0.0728 -0.0087 0.2550 0.0522 Uiso 1.0 4 calc R
H2 H 0.2580 0.1440 0.5247 0.0520 Uiso 1.0 4 calc R
H3 H 0.2860 0.2582 0.6308 0.0631 Uiso 1.0 4 calc R
H4 H 0.4214 0.2708 0.8777 0.0672 Uiso 1.0 4 calc R
H5 H 0.5417 0.1707 1.0164 0.0681 Uiso 1.0 4 calc R
H6 H 0.5128 0.0554 0.9150 0.0585 Uiso 1.0 4 calc R
H8 H 0.1458 0.0383 0.4754 0.0420 Uiso 1.0 4 calc R
H10 H 0.2645 -0.1509 0.5656 0.0550 Uiso 1.0 4 calc R
H11 H 0.1844 -0.2420 0.3965 0.0684 Uiso 1.0 4 calc R
H12 H 0.0509 -0.2151 0.1540 0.0747 Uiso 1.0 4 calc R
H13 H -0.0113 -0.0940 0.0862 0.0622 Uiso 1.0 4 calc R

loop_
_atom_site_aniso_label
_atom_site_aniso_U_11
_atom_site_aniso_U_22
_atom_site_aniso_U_33
_atom_site_aniso_U_12
_atom_site_aniso_U_13
_atom_site_aniso_U_23
Br1 0.0425(4) 0.0428(4) 0.0455(4) 0.0062(2) -0.0015(3) 0.0060(2)
Br2 0.0626(5) 0.0471(4) 0.0433(4) 0.0152(3) 0.0073(3) 0.0103(3)
N1 0.051(3) 0.042(3) 0.034(3) -0.004(2) 0.007(3) -0.0022(18)
C1 0.033(3) 0.045(3) 0.032(3) -0.002(2) 0.009(2) -0.001(2)
C2 0.051(3) 0.042(3) 0.035(3) 0.003(3) 0.011(3) 0.004(3)
C3 0.068(4) 0.036(3) 0.050(4) -0.003(3) 0.011(3) 0.004(3)
C4 0.068(4) 0.046(3) 0.057(4) -0.010(3) 0.023(4) -0.013(3)
C5 0.059(4) 0.065(4) 0.038(3) -0.011(3) 0.002(3) -0.013(3)
C6 0.056(4) 0.050(3) 0.034(3) 0.003(3) 0.004(3) 0.001(3)
C7 0.032(3) 0.033(3) 0.034(3) -0.0007(19) 0.007(2) 0.0063(19)
C8 0.036(3) 0.034(3) 0.033(3) 0.0030(19) 0.006(2) 0.0040(19)
C9 0.032(3) 0.040(3) 0.036(3) -0.001(2) 0.007(2) -0.000(2)
C10 0.047(3) 0.036(3) 0.050(4) -0.005(3) 0.009(3) 0.003(3)
C11 0.060(4) 0.037(3) 0.068(5) 0.001(3) 0.010(4) -0.007(3)
C12 0.064(4) 0.064(4) 0.057(4) -0.010(4) 0.016(4) -0.029(4)
C13 0.059(4) 0.056(4) 0.037(3) -0.004(3) 0.010(3) -0.010(3)

loop_
_atom_type_symbol
_atom_type_description
_atom_type_scat_dispersion_real
_atom_type_scat_dispersion_imag
_atom_type_scat_source
C C 0.0033 0.0016
;
International Tables for Crystallography
(1992, Vol. C, Tables 4.2.6.8 and 6.1.1.4)
;
H H 0.0000 0.0000
;
International Tables for Crystallography
(1992, Vol. C, Table 6.1.1.4)
;
Br Br -0.2901 2.4595
;
International Tables for Crystallography
(1992, Vol. C, Tables 4.2.6.8 and 6.1.1.4)
;
N N 0.0061 0.0033
;
International Tables for Crystallography
(1992, Vol. C, Tables 4.2.6.8 and 6.1.1.4)
;

loop_
_geom_angle_atom_site_label_1
_geom_angle_atom_site_label_2
_geom_angle_atom_site_label_3
_geom_angle
_geom_angle_publ_flag
C9 N1 C13 123.8(5) yes
C2 C1 C6 118.5(5) yes
C2 C1 C7 119.3(5) yes
C6 C1 C7 122.1(5) yes
C1 C2 C3 120.4(5) yes
C2 C3 C4 120.3(6) yes
C3 C4 C5 119.8(6) yes
C4 C5 C6 121.0(6) yes
C1 C6 C5 120.0(6) yes
Br1 C7 C1 114.9(3) yes
Br1 C7 C8 121.0(4) yes
C1 C7 C8 123.9(5) yes
C7 C8 C9 132.4(5) yes
N1 C9 C8 114.2(5) yes
N1 C9 C10 116.8(5) yes
C8 C9 C10 128.9(5) yes
C9 C10 C11 119.9(6) yes
C10 C11 C12 121.3(6) yes
C11 C12 C13 118.2(7) yes
N1 C13 C12 119.9(6) yes
C9 N1 H1 118.100 no
C13 N1 H1 118.099 no
C1 C2 H2 119.811 no
C3 C2 H2 119.822 no
C2 C3 H3 119.854 no
C4 C3 H3 119.851 no
C3 C4 H4 120.095 no
C5 C4 H4 120.088 no
C4 C5 H5 119.491 no
C6 C5 H5 119.498 no
C1 C6 H6 120.022 no
C5 C6 H6 120.008 no
C7 C8 H8 113.822 no
C9 C8 H8 113.810 no
C9 C10 H10 120.048 no
C11 C10 H10 120.034 no
C10 C11 H11 119.350 no
C12 C11 H11 119.347 no
C11 C12 H12 120.882 no
C13 C12 H12 120.882 no
N1 C13 H13 120.067 no
C12 C13 H13 120.072 no

loop_
_geom_bond_atom_site_label_1
_geom_bond_atom_site_label_2
_geom_bond_distance
_geom_bond_publ_flag
Br1 C7 1.901(5) yes
N1 C9 1.356(7) yes
N1 C13 1.337(8) yes
C1 C2 1.398(8) yes
C1 C6 1.396(8) yes
C1 C7 1.480(7) yes
C2 C3 1.382(8) yes
C3 C4 1.380(9) yes
C4 C5 1.364(9) yes
C5 C6 1.385(9) yes
C7 C8 1.338(7) yes
C8 C9 1.441(7) yes
C9 C10 1.397(8) yes
C10 C11 1.364(9) yes
C11 C12 1.376(10) yes
C12 C13 1.372(10) yes
N1 H1 0.860 no
C2 H2 0.930 no
C3 H3 0.930 no
C4 H4 0.930 no
C5 H5 0.930 no
C6 H6 0.930 no
C8 H8 0.930 no
C10 H10 0.930 no
C11 H11 0.930 no
C12 H12 0.930 no
C13 H13 0.930 no

loop_
_geom_contact_atom_site_label_1
_geom_contact_atom_site_label_2
_geom_contact_distance
_geom_contact_publ_flag
_geom_contact_site_symmetry_2
Br1 C6 3.148(7) no .
Br1 C9 3.337(5) no .
Br1 C10 3.299(6) no .
N1 C11 2.690(8) no .
C1 C4 2.785(9) no .
C2 C5 2.755(8) no .
C2 C8 2.944(8) no .
C3 C6 2.764(8) no .
C7 C10 3.262(8) no .
C9 C12 2.775(9) no .
C10 C13 2.734(9) no .
Br1 N1 3.500(6) no 3_656
Br1 C8 3.597(6) no 3_656
Br2 N1 3.220(5) no .
N1 Br1 3.500(6) no 3_656
N1 Br2 3.220(5) no .
C3 C12 3.533(12) no 3_556
C8 Br1 3.597(6) no 3_656
C8 C8 3.299(8) no 3_556
C8 C9 3.497(9) no 3_556
C9 C8 3.497(9) no 3_556
C12 C3 3.533(12) no 3_556
Br1 H6 2.7438 no .
Br1 H10 2.7566 no .
N1 H8 2.4495 no .
N1 H10 3.1911 no .
N1 H12 3.1874 no .
C1 H3 3.2503 no .
C1 H5 3.2444 no .
C1 H8 2.5681 no .
C2 H4 3.2341 no .
C2 H6 3.2452 no .
C2 H8 2.5791 no .
C3 H5 3.2116 no .
C4 H2 3.2323 no .
C4 H6 3.2266 no .
C5 H3 3.2115 no .
C6 H2 3.2438 no .
C6 H4 3.2300 no .
C7 H2 2.6303 no .
C7 H6 2.6860 no .
C7 H10 3.1214 no .
C8 H1 2.4172 no .
C8 H2 2.6613 no .
C8 H10 2.7868 no .
C9 H11 3.2278 no .
C9 H13 3.2050 no .
C10 H1 3.1209 no .
C10 H8 3.2858 no .
C10 H12 3.2272 no .
C11 H1 3.5496 no .
C11 H13 3.2035 no .
C12 H1 3.1114 no .
C12 H10 3.2238 no .
C13 H11 3.1988 no .
H1 H8 2.2099 no .
H1 H13 2.2085 no .
H2 H3 2.3074 no .
H2 H8 2.1043 no .
H3 H4 2.3092 no .
H4 H5 2.2881 no .
H5 H6 2.3077 no .
H10 H11 2.2849 no .
H11 H12 2.3089 no .
H12 H13 2.3160 no .
Br1 H1 3.1813 no 3_656
Br1 H4 3.3640 no 2_646
Br1 H5 3.3420 no 3_657
Br1 H6 3.5112 no 3_657
Br2 H1 2.3659 no .
Br2 H2 3.2718 no .
Br2 H3 3.4819 no 4_554
Br2 H5 3.3803 no 1_454
Br2 H8 2.9456 no .
Br2 H10 3.4024 no 3_556
Br2 H11 2.9308 no 2_555
Br2 H12 3.4745 no 2_555
Br2 H13 2.8561 no 3_555
N1 H8 3.3830 no 3_556
C2 H4 3.1064 no 4_554
C3 H4 3.2786 no 4_554
C3 H5 3.3242 no 4_554
C4 H2 3.4320 no 4_555
C4 H3 3.2979 no 4_555
C4 H10 3.2446 no 2_656
C4 H11 3.3909 no 2_656
C4 H12 3.5246 no 3_556
C5 H3 3.2043 no 4_555
C5 H11 3.1069 no 2_656
C6 H6 3.5133 no 3_657
C8 H8 2.8956 no 3_556
C9 H8 2.9404 no 3_556
C10 H2 3.5467 no 3_556
C10 H4 3.1690 no 2_646
C10 H8 3.4326 no 3_556
C11 H3 3.5752 no 3_556
C11 H4 3.4080 no 2_646
C11 H5 3.2947 no 2_646
C11 H12 3.5524 no 4_545
H1 Br1 3.1813 no 3_656
H1 Br2 2.3659 no .
H1 H8 3.5218 no 3_556
H2 Br2 3.2718 no .
H2 C4 3.4320 no 4_554
H2 C10 3.5467 no 3_556
H2 H4 2.6485 no 4_554
H2 H12 3.5465 no 2_555
H3 Br2 3.4819 no 4_555
H3 C4 3.2979 no 4_554
H3 C5 3.2043 no 4_554
H3 C11 3.5752 no 3_556
H3 H4 2.9713 no 4_554
H3 H5 2.8101 no 4_554
H3 H11 3.4745 no 3_556
H3 H12 3.1646 no 2_555
H4 Br1 3.3640 no 2_656
H4 C2 3.1064 no 4_555
H4 C3 3.2786 no 4_555
H4 C10 3.1690 no 2_656
H4 C11 3.4080 no 2_656
H4 H2 2.6485 no 4_555
H4 H3 2.9713 no 4_555
H4 H10 2.6702 no 2_656
H4 H11 3.1106 no 2_656
H5 Br1 3.3420 no 3_657
H5 Br2 3.3803 no 1_656
H5 C3 3.3242 no 4_555
H5 C11 3.2947 no 2_656
H5 H3 2.8101 no 4_555
H5 H11 2.5378 no 2_656
H6 Br1 3.5112 no 3_657
H6 C6 3.5133 no 3_657
H6 H6 2.6531 no 3_657
H8 Br2 2.9456 no .
H8 N1 3.3830 no 3_556
H8 C8 2.8956 no 3_556
H8 C9 2.9404 no 3_556
H8 C10 3.4326 no 3_556
H8 H1 3.5218 no 3_556
H8 H8 2.7597 no 3_556
H10 Br2 3.4024 no 3_556
H10 C4 3.2446 no 2_646
H10 H4 2.6702 no 2_646
H10 H12 3.1842 no 4_545
H11 Br2 2.9308 no 2_545
H11 C4 3.3909 no 2_646
H11 C5 3.1069 no 2_646
H11 H3 3.4745 no 3_556
H11 H4 3.1106 no 2_646
H11 H5 2.5378 no 2_646
H11 H12 3.0589 no 4_545
H12 Br2 3.4745 no 2_545
H12 C4 3.5246 no 3_556
H12 C11 3.5524 no 4_544
H12 H2 3.5465 no 2_545
H12 H3 3.1646 no 2_545
H12 H10 3.1842 no 4_544
H12 H11 3.0589 no 4_544
H13 Br2 2.8561 no 3_555

loop_
_geom_hbond_atom_site_label_D
_geom_hbond_atom_site_label_H
_geom_hbond_atom_site_label_A
_geom_hbond_distance_DA
_geom_hbond_distance_DH
_geom_hbond_distance_HA
_geom_hbond_angle_DHA
_geom_hbond_publ_flag
N1 H1 Br2 3.220(5) 0.860 2.366 172.0 no

loop_
_geom_torsion_atom_site_label_1
_geom_torsion_atom_site_label_2
_geom_torsion_atom_site_label_3
_geom_torsion_atom_site_label_4
_geom_torsion
_geom_torsion_publ_flag
C9 N1 C13 C12 0.1(10) no
C13 N1 C9 C8 179.2(6) no
C13 N1 C9 C10 -2.3(9) no
C2 C1 C6 C5 -0.3(9) no
C6 C1 C2 C3 -0.2(9) no
C2 C1 C7 Br1 155.0(5) no
C2 C1 C7 C8 -21.0(9) no
C7 C1 C2 C3 177.0(5) no
C6 C1 C7 Br1 -27.9(8) no
C6 C1 C7 C8 156.1(6) no
C7 C1 C6 C5 -177.4(5) no
C1 C2 C3 C4 -0.4(10) no
C2 C3 C4 C5 1.5(11) no
C3 C4 C5 C6 -2.0(11) no
C4 C5 C6 C1 1.4(11) no
Br1 C7 C8 C9 0.7(9) no
C1 C7 C8 C9 176.4(5) no
C7 C8 C9 N1 -153.6(6) no
C7 C8 C9 C10 28.2(11) no
N1 C9 C10 C11 2.7(9) no
C8 C9 C10 C11 -179.2(6) no
C9 C10 C11 C12 -0.8(11) no
C10 C11 C12 C13 -1.4(12) no
C11 C12 C13 N1 1.8(11) no
